data_1545016
loop_
_publ_author_name
'Arafath, Md. Azharul'
'Adam, Farook'
'Razali, Mohd. R.'

_publ_section_title
;
 (<i>E</i>)-2-(5-Chloro-2-hydroxybenzylidene)-<i>N</i>-cyclohexylhydrazine-1-carbothioamide
;
_journal_coeditor_code SU4104
_journal_issue 1
_journal_name_full IUCrData
_journal_page_first x161997
_journal_paper_doi 10.1107/S2414314616019970
_journal_volume 2
_journal_year 2017
_chemical_formula_iupac 'C14 H18 Cl N3 O S'
_chemical_formula_moiety 'C14 H18 Cl N3 O S'
_chemical_formula_sum 'C14 H18 Cl N3 O S'
_chemical_formula_weight 311.82
_chemical_name_systematic (<i>E</i>)-2-(5-Chloro-2-hydroxybenzylidene)-<i>N</i>-cyclohexylhydrazine-1-carbothioamide
_space_group_crystal_system triclinic
_space_group_IT_number 2
_space_group_name_Hall '-P 1'
_space_group_name_H-M_alt 'P -1'
_symmetry_space_group_name_Hall '-P 1'
_symmetry_space_group_name_H-M 'P -1'
_atom_sites_solution_hydrogens mixed
_atom_sites_solution_primary direct
_atom_sites_solution_secondary difmap
_audit_creation_method SHELXL-2014/7
_cell_angle_alpha 107.9815(9)
_cell_angle_beta 91.3414(9)
_cell_angle_gamma 97.2061(9)
_cell_formula_units_Z 2
_cell_length_a 5.99230(10)
_cell_length_b 11.0704(2)
_cell_length_c 12.1128(3)
_cell_measurement_reflns_used 9894
_cell_measurement_temperature 294(2)
_cell_measurement_theta_max 31.10
_cell_measurement_theta_min 2.19
_cell_volume 756.60(3)
_computing_cell_refinement
;
SAINT (Bruker, 2009)
;
_computing_data_collection
;
APEX2 (Bruker, 2009)
;
_computing_data_reduction
;
SAINT (Bruker, 2009)
;
_computing_molecular_graphics
;
SHELXTL (Sheldrick, 2008) and PLATON (Spek, 2009)
;
_computing_publication_material
;
SHELXL2014 (Sheldrick, 2015), PLATON (Spek, 2009), and publCIF
(Westrip,
2010)
;
_computing_structure_refinement
;
SHELXL2014 (Sheldrick, 2015)
;
_computing_structure_solution
;
SHELXS2014 (Sheldrick, 2008)
;
_diffrn_ambient_temperature 294(2)
_diffrn_measured_fraction_theta_full 1.000
_diffrn_measured_fraction_theta_max 0.989
_diffrn_measurement_device_type 'Bruker APEXII CCD'
_diffrn_measurement_method '\f and \w scans'
_diffrn_radiation_type MoK\a
_diffrn_radiation_wavelength 0.71073
_diffrn_reflns_av_R_equivalents 0.0196
_diffrn_reflns_limit_h_max 8
_diffrn_reflns_limit_h_min -8
_diffrn_reflns_limit_k_max 15
_diffrn_reflns_limit_k_min -16
_diffrn_reflns_limit_l_max 17
_diffrn_reflns_limit_l_min -17
_diffrn_reflns_number 30649
_diffrn_reflns_theta_full 25.242
_diffrn_reflns_theta_max 31.126
_diffrn_reflns_theta_min 1.771
_exptl_absorpt_coefficient_mu 0.390
_exptl_absorpt_correction_T_max 0.8276
_exptl_absorpt_correction_T_min 0.7858
_exptl_absorpt_correction_type multi-scan
_exptl_absorpt_process_details
;
(SADABS; Bruker, 2009)
;
_exptl_crystal_colour colourless
_exptl_crystal_density_diffrn 1.369
_exptl_crystal_description block
_exptl_crystal_F_000 328
_exptl_crystal_size_max 0.381
_exptl_crystal_size_mid 0.295
_exptl_crystal_size_min 0.165
_refine_diff_density_max 0.394
_refine_diff_density_min -0.218
_refine_ls_extinction_method none
_refine_ls_goodness_of_fit_ref 1.123
_refine_ls_hydrogen_treatment mixed
_refine_ls_matrix_type full
_refine_ls_number_parameters 193
_refine_ls_number_reflns 4824
_refine_ls_number_restraints 0
_refine_ls_restrained_S_all 1.123
_refine_ls_R_factor_all 0.0603
_refine_ls_R_factor_gt 0.0526
_refine_ls_shift/su_max 0.001
_refine_ls_shift/su_mean 0.000
_refine_ls_structure_factor_coef Fsqd
_refine_ls_weighting_details 'w=1/[\s^2^(Fo^2^)+(0.0404P)^2^+0.4563P] where P=(Fo^2^+2Fc^2^)/3'
_refine_ls_weighting_scheme calc
_refine_ls_wR_factor_gt 0.1263
_refine_ls_wR_factor_ref 0.1304
_reflns_number_gt 4127
_reflns_number_total 4824
_reflns_threshold_expression 'I > 2\s(I)'
_cod_data_source_file su4104sup1.cif
_cod_data_source_block I
_cod_database_code 1545016
_shelx_space_group_comment
;
The symmetry employed for this shelxl refinement is uniquely defined
by the following loop, which should always be used as a source of
symmetry information in preference to the above space-group names.
They are only intended as comments.
;
_shelx_estimated_absorpt_t_min 0.866
_shelx_estimated_absorpt_t_max 0.939

loop_
_space_group_symop_operation_xyz
'x, y, z'
'-x, -y, -z'

loop_
_atom_site_type_symbol
_atom_site_label
_atom_site_fract_x
_atom_site_fract_y
_atom_site_fract_z
_atom_site_U_iso_or_equiv
_atom_site_adp_type
_atom_site_calc_flag
_atom_site_occupancy
Cl Cl1 1.32841(10) 0.60273(5) 0.57378(5) 0.05951(16) Uani d 1
S S1 0.06031(8) 0.65852(5) 0.18924(5) 0.04950(15) Uani d 1
O O1 0.8649(3) 1.05436(14) 0.65422(15) 0.0584(4) Uani d 1
N N1 0.6106(2) 0.73735(13) 0.39402(13) 0.0377(3) Uani d 1
N N2 0.4169(3) 0.74695(15) 0.33704(14) 0.0439(4) Uani d 1
N N3 0.4146(3) 0.54276(14) 0.21687(14) 0.0418(3) Uani d 1
C C1 1.0026(3) 0.73197(15) 0.53033(15) 0.0380(3) Uani d 1
H H1A 0.9441 0.6553 0.4741 0.046 Uiso calc 1
C C2 1.1981(3) 0.73946(17) 0.59555(16) 0.0407(4) Uani d 1
C C3 1.2937(3) 0.85327(19) 0.67687(17) 0.0454(4) Uani d 1
H H3A 1.4293 0.8577 0.7179 0.054 Uiso calc 1
C C4 1.1854(3) 0.96030(18) 0.69645(16) 0.0445(4) Uani d 1
H H4A 1.2482 1.0373 0.7510 0.053 Uiso calc 1
C C5 0.9830(3) 0.95343(16) 0.63494(15) 0.0391(4) Uani d 1
C C6 0.8924(3) 0.83966(15) 0.54870(14) 0.0344(3) Uani d 1
C C7 0.6881(3) 0.83640(15) 0.47930(15) 0.0374(3) Uani d 1
H H7A 0.6127 0.9078 0.4974 0.045 Uiso calc 1
C C8 0.3097(3) 0.64537(16) 0.24909(15) 0.0367(3) Uani d 1
C C9 0.3252(3) 0.42105(15) 0.12876(15) 0.0374(3) Uani d 1
H H9A 0.2394 0.4398 0.0676 0.045 Uiso calc 1
C C10 0.1685(4) 0.3369(2) 0.17991(18) 0.0513(5) Uani d 1
H H10A 0.0424 0.3807 0.2111 0.062 Uiso calc 1
H H10B 0.2486 0.3203 0.2431 0.062 Uiso calc 1
C C11 0.0815(4) 0.2101(2) 0.0864(2) 0.0643(6) Uani d 1
H H11A -0.0138 0.1556 0.1206 0.077 Uiso calc 1
H H11B -0.0091 0.2265 0.0265 0.077 Uiso calc 1
C C12 0.2755(5) 0.14128(19) 0.0318(2) 0.0639(6) Uani d 1
H H12A 0.3584 0.1181 0.0902 0.077 Uiso calc 1
H H12B 0.2162 0.0631 -0.0295 0.077 Uiso calc 1
C C13 0.4329(4) 0.22641(19) -0.01810(19) 0.0550(5) Uani d 1
H H13A 0.3534 0.2429 -0.0815 0.066 Uiso calc 1
H H13B 0.5591 0.1826 -0.0491 0.066 Uiso calc 1
C C14 0.5210(3) 0.35397(18) 0.07495(18) 0.0477(4) Uani d 1
H H14A 0.6126 0.3384 0.1349 0.057 Uiso calc 1
H H14B 0.6149 0.4085 0.0402 0.057 Uiso calc 1
H H1N3 0.535(4) 0.548(2) 0.253(2) 0.051(6) Uiso d 1
H H1N2 0.351(4) 0.812(2) 0.361(2) 0.053(6) Uiso d 1
H H1O1 0.923(5) 1.112(3) 0.697(2) 0.067(8) Uiso d 1

loop_
_atom_site_aniso_label
_atom_site_aniso_U_11
_atom_site_aniso_U_22
_atom_site_aniso_U_33
_atom_site_aniso_U_12
_atom_site_aniso_U_13
_atom_site_aniso_U_23
Cl1 0.0599(3) 0.0476(3) 0.0755(4) 0.0236(2) -0.0016(3) 0.0198(2)
S1 0.0411(2) 0.0433(2) 0.0526(3) 0.01215(18) -0.01336(19) -0.0029(2)
O1 0.0620(9) 0.0332(6) 0.0643(9) 0.0163(6) -0.0218(7) -0.0092(6)
N1 0.0354(7) 0.0336(6) 0.0385(7) 0.0079(5) -0.0034(5) 0.0025(5)
N2 0.0418(8) 0.0345(7) 0.0455(8) 0.0131(6) -0.0099(6) -0.0037(6)
N3 0.0386(8) 0.0326(7) 0.0442(8) 0.0073(6) -0.0103(6) -0.0024(6)
C1 0.0413(9) 0.0304(7) 0.0391(8) 0.0071(6) -0.0004(7) 0.0056(6)
C2 0.0425(9) 0.0381(8) 0.0437(9) 0.0122(7) 0.0023(7) 0.0135(7)
C3 0.0428(9) 0.0497(10) 0.0425(9) 0.0089(8) -0.0074(7) 0.0125(8)
C4 0.0482(10) 0.0399(9) 0.0374(9) 0.0035(7) -0.0102(7) 0.0025(7)
C5 0.0438(9) 0.0315(7) 0.0375(8) 0.0080(6) -0.0032(7) 0.0039(6)
C6 0.0352(8) 0.0315(7) 0.0331(7) 0.0060(6) -0.0014(6) 0.0048(6)
C7 0.0373(8) 0.0304(7) 0.0397(8) 0.0079(6) -0.0031(6) 0.0031(6)
C8 0.0343(8) 0.0337(7) 0.0359(8) 0.0053(6) -0.0025(6) 0.0022(6)
C9 0.0380(8) 0.0299(7) 0.0375(8) 0.0031(6) -0.0052(6) 0.0017(6)
C10 0.0534(11) 0.0471(10) 0.0459(10) -0.0019(8) 0.0056(8) 0.0068(8)
C11 0.0676(14) 0.0500(12) 0.0622(14) -0.0190(10) 0.0030(11) 0.0095(10)
C12 0.0915(18) 0.0315(9) 0.0574(13) -0.0017(10) -0.0096(12) 0.0026(8)
C13 0.0571(12) 0.0421(10) 0.0514(11) 0.0067(8) 0.0023(9) -0.0060(8)
C14 0.0416(9) 0.0368(8) 0.0520(11) 0.0021(7) 0.0031(8) -0.0031(8)

loop_
_atom_type_symbol
_atom_type_description
_atom_type_scat_dispersion_real
_atom_type_scat_dispersion_imag
_atom_type_scat_source
C C 0.0033 0.0016 'International Tables Vol C Tables 4.2.6.8 and 6.1.1.4'
H H 0.0000 0.0000 'International Tables Vol C Tables 4.2.6.8 and 6.1.1.4'
N N 0.0061 0.0033 'International Tables Vol C Tables 4.2.6.8 and 6.1.1.4'
O O 0.0106 0.0060 'International Tables Vol C Tables 4.2.6.8 and 6.1.1.4'
S S 0.1246 0.1234 'International Tables Vol C Tables 4.2.6.8 and 6.1.1.4'
Cl Cl 0.1484 0.1585 'International Tables Vol C Tables 4.2.6.8 and 6.1.1.4'

loop_
_geom_angle_atom_site_label_1
_geom_angle_atom_site_label_2
_geom_angle_atom_site_label_3
_geom_angle
C5 O1 H1O1 112(2)
C7 N1 N2 115.26(14)
C8 N2 N1 121.03(14)
C8 N2 H1N2 117.6(16)
N1 N2 H1N2 120.8(16)
C8 N3 C9 125.07(15)
C8 N3 H1N3 116.3(16)
C9 N3 H1N3 118.5(16)
C2 C1 C6 119.89(15)
C2 C1 H1A 120.1
C6 C1 H1A 120.1
C1 C2 C3 121.44(16)
C1 C2 Cl1 119.06(14)
C3 C2 Cl1 119.50(14)
C4 C3 C2 119.17(17)
C4 C3 H3A 120.4
C2 C3 H3A 120.4
C3 C4 C5 120.28(16)
C3 C4 H4A 119.9
C5 C4 H4A 119.9
O1 C5 C4 122.65(16)
O1 C5 C6 117.04(15)
C4 C5 C6 120.31(15)
C1 C6 C5 118.78(15)
C1 C6 C7 121.50(14)
C5 C6 C7 119.72(14)
N1 C7 C6 121.37(15)
N1 C7 H7A 119.3
C6 C7 H7A 119.3
N3 C8 N2 115.86(15)
N3 C8 S1 125.09(13)
N2 C8 S1 119.05(13)
N3 C9 C10 111.42(15)
N3 C9 C14 108.90(14)
C10 C9 C14 111.40(16)
N3 C9 H9A 108.3
C10 C9 H9A 108.3
C14 C9 H9A 108.3
C9 C10 C11 110.06(17)
C9 C10 H10A 109.6
C11 C10 H10A 109.6
C9 C10 H10B 109.6
C11 C10 H10B 109.6
H10A C10 H10B 108.2
C12 C11 C10 111.10(19)
C12 C11 H11A 109.4
C10 C11 H11A 109.4
C12 C11 H11B 109.4
C10 C11 H11B 109.4
H11A C11 H11B 108.0
C13 C12 C11 110.60(18)
C13 C12 H12A 109.5
C11 C12 H12A 109.5
C13 C12 H12B 109.5
C11 C12 H12B 109.5
H12A C12 H12B 108.1
C12 C13 C14 111.10(18)
C12 C13 H13A 109.4
C14 C13 H13A 109.4
C12 C13 H13B 109.4
C14 C13 H13B 109.4
H13A C13 H13B 108.0
C9 C14 C13 110.17(16)
C9 C14 H14A 109.6
C13 C14 H14A 109.6
C9 C14 H14B 109.6
C13 C14 H14B 109.6
H14A C14 H14B 108.1

loop_
_geom_bond_atom_site_label_1
_geom_bond_atom_site_label_2
_geom_bond_distance
Cl1 C2 1.7408(18)
S1 C8 1.6880(17)
O1 C5 1.360(2)
O1 H1O1 0.72(3)
N1 C7 1.279(2)
N1 N2 1.369(2)
N2 C8 1.363(2)
N2 H1N2 0.84(2)
N3 C8 1.324(2)
N3 C9 1.465(2)
N3 H1N3 0.82(2)
C1 C2 1.377(2)
C1 C6 1.395(2)
C1 H1A 0.9300
C2 C3 1.383(3)
C3 C4 1.381(3)
C3 H3A 0.9300
C4 C5 1.390(2)
C4 H4A 0.9300
C5 C6 1.401(2)
C6 C7 1.459(2)
C7 H7A 0.9300
C9 C10 1.516(3)
C9 C14 1.520(2)
C9 H9A 0.9800
C10 C11 1.527(3)
C10 H10A 0.9700
C10 H10B 0.9700
C11 C12 1.522(4)
C11 H11A 0.9700
C11 H11B 0.9700
C12 C13 1.516(3)
C12 H12A 0.9700
C12 H12B 0.9700
C13 C14 1.532(3)
C13 H13A 0.9700
C13 H13B 0.9700
C14 H14A 0.9700
C14 H14B 0.9700

loop_
_geom_hbond_atom_site_label_D
_geom_hbond_atom_site_label_H
_geom_hbond_atom_site_label_A
_geom_hbond_site_symmetry_A
_geom_hbond_distance_DH
_geom_hbond_distance_HA
_geom_hbond_distance_DA
_geom_hbond_angle_DHA
_geom_hbond_publ_flag
N2 H1N2 O1 2_676 0.84(2) 2.13(2) 2.915(2) 156(2) yes
O1 H1O1 S1 2_676 0.73(3) 2.48(3) 3.128(2) 150(3) yes

loop_
_geom_torsion_atom_site_label_1
_geom_torsion_atom_site_label_2
_geom_torsion_atom_site_label_3
_geom_torsion_atom_site_label_4
_geom_torsion
C7 N1 N2 C8 -176.04(17)
C6 C1 C2 C3 -2.4(3)
C6 C1 C2 Cl1 178.29(14)
C1 C2 C3 C4 2.8(3)
Cl1 C2 C3 C4 -177.85(16)
C2 C3 C4 C5 -0.1(3)
C3 C4 C5 O1 177.23(19)
C3 C4 C5 C6 -3.0(3)
C2 C1 C6 C5 -0.8(3)
C2 C1 C6 C7 178.40(17)
O1 C5 C6 C1 -176.81(17)
C4 C5 C6 C1 3.4(3)
O1 C5 C6 C7 4.0(3)
C4 C5 C6 C7 -175.77(17)
N2 N1 C7 C6 179.48(16)
C1 C6 C7 N1 -4.6(3)
C5 C6 C7 N1 174.53(17)
C9 N3 C8 N2 176.67(17)
C9 N3 C8 S1 -3.9(3)
N1 N2 C8 N3 -5.5(3)
N1 N2 C8 S1 175.02(14)
C8 N3 C9 C10 -83.7(2)
C8 N3 C9 C14 153.00(19)
N3 C9 C10 C11 -179.08(18)
C14 C9 C10 C11 -57.2(2)
C9 C10 C11 C12 56.9(3)
C10 C11 C12 C13 -56.7(3)
C11 C12 C13 C14 56.4(3)
N3 C9 C14 C13 -179.75(17)
C10 C9 C14 C13 57.0(2)
C12 C13 C14 C9 -56.3(3)

_cod_database_fobs_code 1545016
